data_1526513
loop_
_publ_author_name
'Kahlenberg, V.'
'Parise, J.B.'
'Fischer, R.X.'

_publ_section_title
;
 The stuffed framework structure of Ba Ga2 O4
;
_journal_name_full 'Journal of Solid State Chemistry'
_journal_page_first 612
_journal_page_last 618
_journal_volume 154
_journal_year 2000
_chemical_formula_sum 'Ba Ga2 O4'
_chemical_name_systematic 'Ba (Ga2 O4)'
_space_group_IT_number 173
_symmetry_space_group_name_Hall 'P 6c'
_symmetry_space_group_name_H-M 'P 63'
_cell_angle_alpha 90
_cell_angle_beta 90
_cell_angle_gamma 120
_cell_formula_units_Z 24
_cell_length_a 18.64029
_cell_length_b 18.64029
_cell_length_c 8.6801
_cell_volume 2611.925
_citation_journal_id_ASTM JSSCBI
_cod_data_source_file Kahlenberg_JSSCBI_2000_25.cif
_cod_data_source_block Ba1Ga2O4
_cod_original_formula_sum 'Ba1 Ga2 O4'
_cod_database_code 1526513

loop_
_symmetry_equiv_pos_as_xyz
x,y,z
x-y,x,z+1/2
-y,x-y,z
-x,-y,z+1/2
-x+y,-x,z
y,-x+y,z+1/2

loop_
_atom_site_label
_atom_site_type_symbol
_atom_site_fract_x
_atom_site_fract_y
_atom_site_fract_z
_atom_site_occupancy
_atom_site_U_iso_or_equiv
Ba3 Ba+2 0.334 0.19177 0.1676 1 0.0
Ga4 Ga+3 0.3281 -0.0005 -0.0423 1 0.0
Ga6 Ga+3 0.3451 0.834 0.3666 1 0.0
O5 O-2 0.2753 0.0401 0.4569 1 0.0
O2 O-2 0.1063 0.8979 0.3701 1 0.0
O12 O-2 0.3935 0.1065 0.8816 1 0.0
Ba2 Ba+2 0.16172 0.82989 0.1688 1 0.0
O8 O-2 0.2921 0.8917 0.4293 1 0.0
O14 O-2 0.476 0.1934 0.1696 1 0.0
Ga5 Ga+3 0.3387 0.8346 -0.0298 1 0.0
Ga2 Ga+3 0.1735 0.0116 0.3701 1 0.0
Ba5 Ba+2 0.3333 0.6667 0.6457 1 0.0
Ga3 Ga+3 0.3381 0 0.3668 1 0.0
O1 O-2 0.3858 0.7818 0.8735 1 0.0
O10 O-2 0.3589 -0.0699 0.8659 1 0.0
O9 O-2 0.4469 0.0582 0.4201 1 0.0
O7 O-2 0.1863 0.0523 0.1708 1 0.0
Ga8 Ga+3 0.5006 0.1728 0.3664 1 0.0
O3 O-2 0.1131 0.054 0.465 1 0.0
O13 O-2 0.4352 0.5547 0.4765 1 0.0
Ga1 Ga+3 0.154 0.1653 0.4759 1 0.0
O16 O-2 0.461 0.2264 0.4924 1 0.0
O11 O-2 0.3825 0.8516 0.165 1 0.0
Ba6 Ba+2 0.48513 0.00024 0.6776 1 0.0
Ba4 Ba+2 0.3333 0.6667 0.147 1 0.0
O6 O-2 0.2744 0.7217 0.3844 1 0.0
O4 O-2 0.2171 -0.0453 -0.0907 1 0.0
Ba1 Ba+2 0 0 0.1986 1 0.0
Ga7 Ga+3 0.4932 0.172 -0.0264 1 0.0
O15 O-2 0.3343 -0.0095 0.1632 1 0.0
